data_1010775
loop_
_publ_author_name
'Kraus, O'

_publ_section_title
;
Die Basizitaet der Heteropolysaeuren- ein Strukturproblem
;
_journal_coden_ASTM NATWAY
_journal_name_full Naturwissenschaften
_journal_page_first 740
_journal_page_last 740
_journal_volume 27
_journal_year 1939
_chemical_formula_structural 'Fe5 H Si2 W24 O84 (H2 O)52'
_chemical_formula_sum 'Fe5 H105 O136 Si2 W24'
_chemical_name_systematic 'Iron hydrogen silicate tungstate hydrate *'
_cell_angle_alpha 90
_cell_angle_beta 90
_cell_angle_gamma 90
_cell_formula_units_Z 1
_cell_length_a 12.18
_cell_length_b 12.18
_cell_length_c 18.82
_cell_volume 2792.0
_cod_original_formula_sum 'H105 Fe5 O136 Si2 W24'
_cod_database_code 1010775

loop_
_atom_site_label
_atom_site_fract_x
_atom_site_fract_y
_atom_site_fract_z
? ? ? ?
